data_7039138
loop_
_publ_author_name
'Bulsink, Philip'
'Al-Ghamdi, Ahlam'
'Joshi, Prajesh'
'Korobkov, Ilia'
'Woo, Tom'
'Richeson, Darrin'

_publ_section_title
;
 Capturing Re(i) in an neutral N,N,N pincer Scaffold and resulting
 enhanced absorption of visible light.
;
_journal_issue 21
_journal_name_full 'Dalton transactions (Cambridge, England : 2003)'
_journal_page_first 8885
_journal_page_last 8896
_journal_paper_doi 10.1039/c6dt00661b
_journal_volume 45
_journal_year 2016
_chemical_formula_sum 'C36 H24 Cl8 N6 O4 Re2'
_chemical_formula_weight 1260.61
_space_group_crystal_system triclinic
_space_group_IT_number 2
_space_group_name_Hall '-P 1'
_space_group_name_H-M_alt 'P -1'
_symmetry_space_group_name_Hall '-P 1'
_symmetry_space_group_name_H-M 'P -1'
_atom_sites_solution_hydrogens geom
_audit_creation_method SHELXL-2014/7
_audit_update_record
;
2016-04-18 deposited with the CCDC.
2016-04-28 downloaded from the CCDC.
;
_cell_angle_alpha 77.948(2)
_cell_angle_beta 85.684(2)
_cell_angle_gamma 79.890(2)
_cell_formula_units_Z 2
_cell_length_a 8.5275(3)
_cell_length_b 14.2521(5)
_cell_length_c 17.4637(6)
_cell_measurement_reflns_used 9944
_cell_measurement_temperature 200(2)
_cell_measurement_theta_max 28.35
_cell_measurement_theta_min 2.43
_cell_volume 2041.79(12)
_computing_cell_refinement 'APEX II, Bruker (2012)'
_computing_data_collection 'APEX II, Bruker (2012)'
_computing_data_reduction 'XPREP, Bruker (2012)'
_computing_molecular_graphics 'SHELXTL, Bruker (2015)'
_computing_publication_material 'SHELXTL, Bruker (2015)'
_computing_structure_refinement 'SHELXL-2014/7 (Sheldrick, 2014)'
_computing_structure_solution 'SHELXL-2014/7 (Sheldrick, 2014)'
_diffrn_ambient_temperature 200(2)
_diffrn_measured_fraction_theta_full 0.995
_diffrn_measured_fraction_theta_max 0.959
_diffrn_measurement_device_type 'Bruker APEX-II CCD'
_diffrn_measurement_method '\f and \w scans'
_diffrn_radiation_type MoK\a
_diffrn_radiation_wavelength 0.71073
_diffrn_reflns_av_R_equivalents 0.0414
_diffrn_reflns_av_unetI/netI 0.0711
_diffrn_reflns_Laue_measured_fraction_full 0.995
_diffrn_reflns_Laue_measured_fraction_max 0.959
_diffrn_reflns_limit_h_max 11
_diffrn_reflns_limit_h_min -11
_diffrn_reflns_limit_k_max 18
_diffrn_reflns_limit_k_min -19
_diffrn_reflns_limit_l_max 23
_diffrn_reflns_limit_l_min -23
_diffrn_reflns_number 29759
_diffrn_reflns_point_group_measured_fraction_full 0.995
_diffrn_reflns_point_group_measured_fraction_max 0.959
_diffrn_reflns_theta_full 25.242
_diffrn_reflns_theta_max 28.380
_diffrn_reflns_theta_min 1.481
_diffrn_source 'sealed X-ray tube'
_exptl_absorpt_coefficient_mu 6.494
_exptl_absorpt_correction_T_max 0.7457
_exptl_absorpt_correction_T_min 0.5519
_exptl_absorpt_correction_type multi-scan
_exptl_absorpt_process_details 'SADABS, Bruker (2003)'
_exptl_crystal_colour brown
_exptl_crystal_density_diffrn 2.050
_exptl_crystal_description block
_exptl_crystal_F_000 1200
_exptl_crystal_size_max 0.120
_exptl_crystal_size_mid 0.080
_exptl_crystal_size_min 0.040
_refine_diff_density_max 1.977
_refine_diff_density_min -1.761
_refine_diff_density_rms 0.194
_refine_ls_extinction_method none
_refine_ls_goodness_of_fit_ref 1.072
_refine_ls_hydrogen_treatment constr
_refine_ls_matrix_type full
_refine_ls_number_parameters 481
_refine_ls_number_reflns 9818
_refine_ls_number_restraints 26
_refine_ls_restrained_S_all 1.075
_refine_ls_R_factor_all 0.0934
_refine_ls_R_factor_gt 0.0608
_refine_ls_shift/su_max 0.001
_refine_ls_shift/su_mean 0.000
_refine_ls_structure_factor_coef Fsqd
_refine_ls_weighting_details 'w=1/[\s^2^(Fo^2^)+(0.0453P)^2^+13.9319P] where P=(Fo^2^+2Fc^2^)/3'
_refine_ls_weighting_scheme calc
_refine_ls_wR_factor_gt 0.1151
_refine_ls_wR_factor_ref 0.1249
_reflns_Friedel_coverage 0.000
_reflns_number_gt 7117
_reflns_number_total 9818
_reflns_threshold_expression 'I > 2\s(I)'
_cod_data_source_file c6dt00661b2.cif
_cod_data_source_block dr076
_cod_depositor_comments 'Adding full bibliography for 7039128--7039138.cif.'
_cod_database_code 7039138
_shelx_shelxl_version_number 2014/7
_shelx_space_group_comment
; 
The symmetry employed for this shelxl refinement is uniquely defined 
by the following loop, which should always be used as a source of 
symmetry information in preference to the above space-group names. 
They are only intended as comments. 
;
_shelx_estimated_absorpt_t_min 0.510
_shelx_estimated_absorpt_t_max 0.781

loop_
_space_group_symop_operation_xyz
'x, y, z'
'-x, -y, -z'

loop_
_atom_site_label
_atom_site_type_symbol
_atom_site_fract_x
_atom_site_fract_y
_atom_site_fract_z
_atom_site_U_iso_or_equiv
_atom_site_adp_type
_atom_site_occupancy
_atom_site_site_symmetry_order
_atom_site_calc_flag
_atom_site_refinement_flags_posn
_atom_site_refinement_flags_adp
_atom_site_refinement_flags_occupancy
_atom_site_disorder_assembly
_atom_site_disorder_group
Re1 Re 0.34028(4) 0.79809(2) 0.09231(2) 0.02697(10) Uani 1 1 d D . . . .
Re2 Re 0.72741(14) 0.77981(6) 0.50473(7) 0.0224(2) Uani 0.64 1 d D . P A 1
Cl2 Cl 0.6362(11) 0.6324(4) 0.5907(4) 0.0294(9) Uani 0.64 1 d D . P A 1
O3 O 0.8251(14) 0.9653(7) 0.4085(7) 0.0602(11) Uani 0.64 1 d D . P A 1
C33 C 0.7850(19) 0.8981(10) 0.4495(8) 0.0348(12) Uani 0.64 1 d D . P A 1
Re2' Re 0.7167(3) 0.75080(13) 0.52164(14) 0.0224(2) Uani 0.36 1 d D . P A 2
Cl2' Cl 0.7997(8) 0.8920(4) 0.4291(3) 0.0294(9) Uani 0.36 1 d D . P A 2
O3' O 0.598(2) 0.5824(12) 0.6343(11) 0.0602(11) Uani 0.36 1 d D . P A 2
C33' C 0.642(8) 0.645(3) 0.592(3) 0.0348(12) Uani 0.36 1 d D . P A 2
Cl1 Cl 0.2132(3) 0.70416(19) 0.20967(14) 0.0496(6) Uani 1 1 d D . . . .
N1 N 0.1387(8) 0.7868(5) 0.0331(4) 0.0297(16) Uani 1 1 d . . . . .
N2 N 0.1708(9) 0.9113(5) 0.1198(4) 0.0318(16) Uani 1 1 d . . . . .
N3 N 0.4605(9) 0.8574(5) 0.1684(4) 0.0351(17) Uani 1 1 d . . . . .
N4 N 0.4901(8) 0.8127(5) 0.4673(4) 0.0302(16) Uani 1 1 d . . . . .
N5 N 0.7295(8) 0.6939(5) 0.4204(4) 0.0263(15) Uani 1 1 d . . . . .
N6 N 0.9591(8) 0.6913(5) 0.5107(4) 0.0333(17) Uani 1 1 d . . . . .
C1 C 0.1291(11) 0.7247(7) -0.0136(5) 0.036(2) Uani 1 1 d . . . . .
H1A H 0.2221 0.6808 -0.0237 0.043 Uiso 1 1 calc R U . . .
C2 C -0.0127(13) 0.7219(8) -0.0480(6) 0.054(3) Uani 1 1 d . . . . .
H2A H -0.0168 0.6766 -0.0804 0.065 Uiso 1 1 calc R U . . .
C3 C -0.1456(12) 0.7866(10) -0.0335(7) 0.062(3) Uani 1 1 d . . . . .
H3A H -0.2433 0.7864 -0.0562 0.074 Uiso 1 1 calc R U . . .
C4 C -0.1383(12) 0.8504(9) 0.0126(6) 0.052(3) Uani 1 1 d . . . . .
H4A H -0.2311 0.8942 0.0231 0.062 Uiso 1 1 calc R U . . .
C5 C 0.0050(10) 0.8522(7) 0.0450(5) 0.040(2) Uani 1 1 d . . . . .
C6 C 0.0230(11) 0.9220(7) 0.0949(5) 0.039(2) Uani 1 1 d . . . . .
C7 C -0.0938(14) 0.9940(8) 0.1166(7) 0.063(3) Uani 1 1 d . . . . .
H7A H -0.1982 1.0052 0.0974 0.075 Uiso 1 1 calc R U . . .
C8 C -0.0549(17) 1.0489(8) 0.1666(7) 0.067(4) Uani 1 1 d . . . . .
H8A H -0.1335 1.0983 0.1820 0.081 Uiso 1 1 calc R U . . .
C9 C 0.0951(18) 1.0332(8) 0.1944(6) 0.063(4) Uani 1 1 d . . . . .
H9A H 0.1201 1.0696 0.2303 0.075 Uiso 1 1 calc R U . . .
C10 C 0.2098(14) 0.9634(6) 0.1694(5) 0.044(3) Uani 1 1 d . . . . .
C11 C 0.3750(13) 0.9348(7) 0.1949(5) 0.040(2) Uani 1 1 d . . . . .
C12 C 0.4433(18) 0.9829(8) 0.2429(6) 0.067(4) Uani 1 1 d . . . . .
H12A H 0.3830 1.0381 0.2597 0.080 Uiso 1 1 calc R U . . .
C13 C 0.5952(19) 0.9508(10) 0.2653(6) 0.070(4) Uani 1 1 d . . . . .
H13A H 0.6416 0.9821 0.2987 0.084 Uiso 1 1 calc R U . . .
C14 C 0.6793(16) 0.8736(10) 0.2392(6) 0.063(4) Uani 1 1 d . . . . .
H14A H 0.7860 0.8504 0.2544 0.076 Uiso 1 1 calc R U . . .
C15 C 0.6119(12) 0.8276(8) 0.1904(5) 0.044(2) Uani 1 1 d . . . . .
H15A H 0.6741 0.7739 0.1721 0.052 Uiso 1 1 calc R U . . .
C16 C 0.4913(9) 0.6857(6) 0.0784(5) 0.0348(12) Uani 1 1 d D . . . .
O1 O 0.5843(9) 0.6198(5) 0.0712(5) 0.0602(11) Uani 1 1 d D . . . .
C17 C 0.4280(9) 0.8784(7) -0.0008(5) 0.0348(12) Uani 1 1 d D . . . .
O2 O 0.4851(9) 0.9137(5) -0.0521(4) 0.0602(11) Uani 1 1 d D . . . .
C18 C 0.3730(10) 0.8805(7) 0.4878(5) 0.040(2) Uani 1 1 d . . . . .
H18A H 0.3918 0.9124 0.5281 0.048 Uiso 1 1 calc R U . . .
C19 C 0.2280(11) 0.9061(8) 0.4534(6) 0.048(3) Uani 1 1 d . . . . .
H19A H 0.1490 0.9544 0.4701 0.058 Uiso 1 1 calc R U . . .
C20 C 0.1981(11) 0.8616(8) 0.3949(6) 0.044(2) Uani 1 1 d . . . . .
H20A H 0.0987 0.8785 0.3702 0.053 Uiso 1 1 calc R U . . .
C21 C 0.3148(11) 0.7921(7) 0.3729(5) 0.036(2) Uani 1 1 d . . . . .
H21A H 0.2963 0.7597 0.3329 0.044 Uiso 1 1 calc R U . . .
C22 C 0.4580(10) 0.7691(6) 0.4085(5) 0.0312(19) Uani 1 1 d . . . . .
C23 C 0.5919(10) 0.6984(6) 0.3850(5) 0.0295(18) Uani 1 1 d . . . . .
C24 C 0.5883(13) 0.6401(7) 0.3312(5) 0.046(3) Uani 1 1 d . . . . .
H24A H 0.4911 0.6387 0.3085 0.055 Uiso 1 1 calc R U . . .
C25 C 0.7271(14) 0.5843(7) 0.3110(6) 0.051(3) Uani 1 1 d . . . . .
H25A H 0.7266 0.5474 0.2717 0.062 Uiso 1 1 calc R U . . .
C26 C 0.8672(12) 0.5809(7) 0.3468(6) 0.045(2) Uani 1 1 d . . . . .
H26A H 0.9631 0.5422 0.3326 0.054 Uiso 1 1 calc R U . . .
C27 C 0.8643(10) 0.6360(6) 0.4044(5) 0.0305(19) Uani 1 1 d . . . . .
C28 C 0.9965(10) 0.6372(6) 0.4542(5) 0.0313(19) Uani 1 1 d . . . . .
C29 C 1.1469(11) 0.5842(6) 0.4465(6) 0.041(2) Uani 1 1 d . . . . .
H29A H 1.1706 0.5473 0.4065 0.050 Uiso 1 1 calc R U . . .
C30 C 1.2619(11) 0.5851(7) 0.4972(7) 0.050(3) Uani 1 1 d . . . . .
H30A H 1.3652 0.5482 0.4929 0.060 Uiso 1 1 calc R U . . .
C31 C 1.2260(11) 0.6405(7) 0.5546(6) 0.047(2) Uani 1 1 d . . . . .
H31A H 1.3043 0.6431 0.5897 0.056 Uiso 1 1 calc R U . . .
C32 C 1.0735(10) 0.6918(7) 0.5596(6) 0.038(2) Uani 1 1 d . . . . .
H32A H 1.0483 0.7291 0.5993 0.046 Uiso 1 1 calc R U . . .
C34 C 0.7221(9) 0.8288(7) 0.5978(5) 0.0348(12) Uani 1 1 d D . . . .
O4 O 0.7291(9) 0.8582(5) 0.6547(4) 0.0602(11) Uani 1 1 d D . . . .
C35 C 0.4236(14) 0.7172(8) 0.7587(7) 0.056(3) Uani 1 1 d . . . . .
H35A H 0.5241 0.6974 0.7286 0.067 Uiso 1 1 calc R U . . .
C36 C 0.8637(13) 0.5015(9) 0.8492(7) 0.060(3) Uani 1 1 d . . . . .
H36A H 0.8201 0.4489 0.8319 0.072 Uiso 1 1 calc R U . . .
Cl3 Cl 0.2936(5) 0.7983(3) 0.6947(2) 0.0999(14) Uani 1 1 d . . . . .
Cl4 Cl 0.4700(4) 0.7755(2) 0.83090(18) 0.0591(7) Uani 1 1 d . . . . .
Cl5 Cl 0.3461(7) 0.6131(3) 0.8026(3) 0.1232(19) Uani 1 1 d . . . . .
Cl6 Cl 0.8627(5) 0.6008(3) 0.7698(2) 0.1085(15) Uani 1 1 d . . . . .
Cl7 Cl 1.0583(3) 0.4574(2) 0.87658(17) 0.0622(7) Uani 1 1 d . . . . .
Cl8 Cl 0.7434(4) 0.5360(2) 0.92790(19) 0.0631(8) Uani 1 1 d . . . . .

loop_
_atom_site_aniso_label
_atom_site_aniso_U_11
_atom_site_aniso_U_22
_atom_site_aniso_U_33
_atom_site_aniso_U_23
_atom_site_aniso_U_13
_atom_site_aniso_U_12
Re1 0.02606(18) 0.02902(19) 0.02944(19) -0.01222(14) -0.00212(13) -0.00620(13)
Re2 0.0212(2) 0.0218(6) 0.0259(6) -0.0097(4) -0.0011(3) -0.0023(4)
Cl2 0.0305(16) 0.0282(19) 0.0282(16) -0.0075(16) 0.0017(12) -0.0007(15)
O3 0.061(3) 0.054(3) 0.067(3) -0.021(2) -0.006(2) -0.004(2)
C33 0.022(2) 0.054(3) 0.034(3) -0.028(2) -0.0022(19) 0.001(2)
Re2' 0.0212(2) 0.0218(6) 0.0259(6) -0.0097(4) -0.0011(3) -0.0023(4)
Cl2' 0.0305(16) 0.0282(19) 0.0282(16) -0.0075(16) 0.0017(12) -0.0007(15)
O3' 0.061(3) 0.054(3) 0.067(3) -0.021(2) -0.006(2) -0.004(2)
C33' 0.022(2) 0.054(3) 0.034(3) -0.028(2) -0.0022(19) 0.001(2)
Cl1 0.0672(17) 0.0516(15) 0.0365(14) -0.0081(11) -0.0079(11) -0.0261(13)
N1 0.027(4) 0.034(4) 0.027(4) 0.002(3) -0.005(3) -0.011(3)
N2 0.039(4) 0.019(4) 0.037(4) -0.008(3) 0.007(3) -0.001(3)
N3 0.054(5) 0.037(4) 0.020(4) -0.002(3) -0.003(3) -0.027(4)
N4 0.027(4) 0.038(4) 0.031(4) -0.017(3) -0.002(3) -0.006(3)
N5 0.025(3) 0.026(4) 0.031(4) -0.013(3) 0.006(3) -0.008(3)
N6 0.023(4) 0.035(4) 0.043(4) -0.014(3) -0.004(3) 0.000(3)
C1 0.044(5) 0.033(5) 0.035(5) -0.002(4) -0.010(4) -0.017(4)
C2 0.059(7) 0.063(7) 0.048(7) -0.001(5) -0.018(5) -0.037(6)
C3 0.031(6) 0.086(9) 0.062(8) 0.017(7) -0.017(5) -0.025(6)
C4 0.031(5) 0.068(8) 0.048(7) 0.011(6) -0.009(4) -0.007(5)
C5 0.024(4) 0.048(6) 0.037(5) 0.011(4) 0.005(4) -0.003(4)
C6 0.039(5) 0.039(5) 0.030(5) 0.005(4) 0.015(4) -0.004(4)
C7 0.055(7) 0.056(7) 0.054(7) 0.013(6) 0.024(5) 0.016(6)
C8 0.097(10) 0.029(6) 0.059(8) 0.000(5) 0.041(7) 0.009(6)
C9 0.108(11) 0.037(6) 0.039(6) -0.015(5) 0.029(7) -0.008(7)
C10 0.082(8) 0.021(5) 0.029(5) -0.001(4) 0.025(5) -0.027(5)
C11 0.074(7) 0.034(5) 0.021(5) -0.005(4) 0.009(4) -0.033(5)
C12 0.141(13) 0.050(7) 0.030(6) -0.013(5) 0.019(7) -0.075(8)
C13 0.122(12) 0.071(9) 0.033(6) 0.008(6) -0.025(7) -0.071(9)
C14 0.087(9) 0.076(9) 0.036(6) 0.018(6) -0.025(6) -0.060(8)
C15 0.050(6) 0.050(6) 0.031(5) 0.014(4) -0.013(4) -0.034(5)
C16 0.022(2) 0.054(3) 0.034(3) -0.028(2) -0.0022(19) 0.001(2)
O1 0.061(3) 0.054(3) 0.067(3) -0.021(2) -0.006(2) -0.004(2)
C17 0.022(2) 0.054(3) 0.034(3) -0.028(2) -0.0022(19) 0.001(2)
O2 0.061(3) 0.054(3) 0.067(3) -0.021(2) -0.006(2) -0.004(2)
C18 0.030(5) 0.052(6) 0.038(5) -0.012(5) 0.003(4) -0.008(4)
C19 0.028(5) 0.059(7) 0.053(7) -0.006(5) 0.002(4) 0.001(5)
C20 0.027(5) 0.056(6) 0.043(6) 0.009(5) -0.006(4) -0.011(4)
C21 0.041(5) 0.045(6) 0.027(5) 0.000(4) -0.005(4) -0.022(4)
C22 0.033(4) 0.035(5) 0.026(5) -0.001(4) 0.000(3) -0.013(4)
C23 0.034(4) 0.033(5) 0.022(4) -0.001(4) -0.004(3) -0.012(4)
C24 0.066(7) 0.050(6) 0.035(5) -0.026(5) -0.002(5) -0.027(5)
C25 0.084(8) 0.042(6) 0.037(6) -0.024(5) 0.003(5) -0.017(6)
C26 0.054(6) 0.035(5) 0.048(6) -0.023(5) 0.015(5) -0.002(5)
C27 0.036(5) 0.024(4) 0.032(5) -0.006(4) 0.012(4) -0.010(4)
C28 0.027(4) 0.024(4) 0.040(5) -0.006(4) 0.011(4) -0.002(3)
C29 0.031(5) 0.026(5) 0.061(7) -0.007(4) 0.017(4) -0.001(4)
C30 0.022(5) 0.034(5) 0.078(8) 0.015(5) 0.005(5) 0.004(4)
C31 0.034(5) 0.047(6) 0.051(6) 0.005(5) -0.005(4) -0.001(4)
C32 0.024(4) 0.040(5) 0.050(6) -0.006(4) -0.003(4) -0.006(4)
C34 0.022(2) 0.054(3) 0.034(3) -0.028(2) -0.0022(19) 0.001(2)
O4 0.061(3) 0.054(3) 0.067(3) -0.021(2) -0.006(2) -0.004(2)
C35 0.060(7) 0.056(7) 0.058(7) -0.028(6) 0.005(5) -0.013(6)
C36 0.056(7) 0.065(8) 0.072(8) -0.039(6) -0.011(6) -0.010(6)
Cl3 0.097(3) 0.133(3) 0.073(2) -0.058(2) -0.030(2) 0.026(2)
Cl4 0.0652(18) 0.0490(16) 0.0682(19) -0.0158(14) -0.0177(14) -0.0118(13)
Cl5 0.186(5) 0.106(3) 0.114(3) -0.055(3) 0.043(3) -0.105(4)
Cl6 0.107(3) 0.137(4) 0.049(2) 0.006(2) -0.0097(19) 0.039(3)
Cl7 0.0516(16) 0.0662(19) 0.0619(18) -0.0028(15) 0.0020(13) -0.0045(14)
Cl8 0.0593(17) 0.0593(18) 0.073(2) -0.0208(15) 0.0099(14) -0.0102(14)

loop_
_atom_type_symbol
_atom_type_description
_atom_type_scat_dispersion_real
_atom_type_scat_dispersion_imag
_atom_type_scat_source
C C 0.0033 0.0016 'International Tables Vol C Tables 4.2.6.8 and 6.1.1.4'
H H 0.0000 0.0000 'International Tables Vol C Tables 4.2.6.8 and 6.1.1.4'
N N 0.0061 0.0033 'International Tables Vol C Tables 4.2.6.8 and 6.1.1.4'
O O 0.0106 0.0060 'International Tables Vol C Tables 4.2.6.8 and 6.1.1.4'
Cl Cl 0.1484 0.1585 'International Tables Vol C Tables 4.2.6.8 and 6.1.1.4'
Re Re -1.0185 7.2310 'International Tables Vol C Tables 4.2.6.8 and 6.1.1.4'

loop_
_geom_angle_atom_site_label_1
_geom_angle_atom_site_label_2
_geom_angle_atom_site_label_3
_geom_angle
C16 Re1 C17 91.7(4)
C16 Re1 N2 173.6(3)
C17 Re1 N2 94.5(3)
C16 Re1 N1 103.9(3)
C17 Re1 N1 92.6(3)
N2 Re1 N1 77.3(3)
C16 Re1 N3 101.8(3)
C17 Re1 N3 91.8(3)
N2 Re1 N3 76.6(3)
N1 Re1 N3 153.8(3)
C16 Re1 Cl1 91.8(3)
C17 Re1 Cl1 176.3(2)
N2 Re1 Cl1 82.0(2)
N1 Re1 Cl1 85.32(19)
N3 Re1 Cl1 88.7(2)
C33 Re2 C34 87.9(6)
C33 Re2 N5 105.6(5)
C34 Re2 N5 166.2(4)
C33 Re2 N4 94.8(6)
C34 Re2 N4 105.6(3)
N5 Re2 N4 76.5(3)
C33 Re2 N6 98.9(5)
C34 Re2 N6 100.2(3)
N5 Re2 N6 75.4(3)
N4 Re2 N6 151.1(3)
C33 Re2 Cl2 173.4(4)
C34 Re2 Cl2 86.0(4)
N5 Re2 Cl2 80.7(3)
N4 Re2 Cl2 84.3(3)
N6 Re2 Cl2 84.8(3)
O3 C33 Re2 172.2(14)
C33' Re2' C34 97(2)
C33' Re2' N5 97(2)
C34 Re2' N5 166.2(4)
C33' Re2' N6 100(2)
C34 Re2' N6 101.1(3)
N5 Re2' N6 76.7(3)
C33' Re2' N4 96(2)
C34 Re2' N4 102.7(3)
N5 Re2' N4 75.6(3)
N6 Re2' N4 149.4(3)
C33' Re2' Cl2' 177(2)
C34 Re2' Cl2' 83.6(3)
N5 Re2' Cl2' 82.6(2)
N6 Re2' Cl2' 83.0(3)
N4 Re2' Cl2' 80.9(3)
O3' C33' Re2' 179(6)
C1 N1 C5 118.1(7)
C1 N1 Re1 127.5(6)
C5 N1 Re1 114.4(6)
C6 N2 C10 122.7(8)
C6 N2 Re1 118.6(6)
C10 N2 Re1 118.2(6)
C15 N3 C11 118.0(8)
C15 N3 Re1 126.5(7)
C11 N3 Re1 115.5(6)
C18 N4 C22 116.2(7)
C18 N4 Re2 126.9(6)
C22 N4 Re2 116.3(5)
C18 N4 Re2' 129.2(6)
C22 N4 Re2' 114.2(5)
C27 N5 C23 122.5(7)
C27 N5 Re2' 117.9(6)
C23 N5 Re2' 117.8(5)
C27 N5 Re2 119.6(5)
C23 N5 Re2 117.9(5)
C32 N6 C28 118.0(7)
C32 N6 Re2' 126.3(6)
C28 N6 Re2' 115.2(5)
C32 N6 Re2 126.2(6)
C28 N6 Re2 115.5(5)
N1 C1 C2 122.6(9)
C3 C2 C1 118.1(10)
C4 C3 C2 120.4(9)
C3 C4 C5 120.1(10)
N1 C5 C4 120.7(10)
N1 C5 C6 116.2(8)
C4 C5 C6 123.1(9)
N2 C6 C7 119.1(10)
N2 C6 C5 113.4(7)
C7 C6 C5 127.5(10)
C8 C7 C6 118.6(12)
C9 C8 C7 121.0(10)
C8 C9 C10 118.9(11)
N2 C10 C9 119.5(11)
N2 C10 C11 114.1(8)
C9 C10 C11 126.3(10)
N3 C11 C12 120.9(11)
N3 C11 C10 115.4(8)
C12 C11 C10 123.6(10)
C13 C12 C11 120.1(12)
C14 C13 C12 118.7(10)
C13 C14 C15 120.8(12)
N3 C15 C14 121.4(11)
O1 C16 Re1 178.0(8)
O2 C17 Re1 172.9(8)
N4 C18 C19 123.4(9)
C20 C19 C18 119.5(9)
C21 C20 C19 118.5(8)
C22 C21 C20 120.1(9)
C21 C22 N4 122.3(8)
C21 C22 C23 122.9(8)
N4 C22 C23 114.7(7)
N5 C23 C24 119.2(8)
N5 C23 C22 114.3(7)
C24 C23 C22 126.5(8)
C25 C24 C23 119.1(9)
C24 C25 C26 121.2(8)
C25 C26 C27 118.1(9)
N5 C27 C26 119.7(8)
N5 C27 C28 113.2(7)
C26 C27 C28 127.1(8)
N6 C28 C29 121.6(8)
N6 C28 C27 115.6(7)
C29 C28 C27 122.8(8)
C30 C29 C28 119.7(9)
C29 C30 C31 119.4(8)
C32 C31 C30 118.4(9)
N6 C32 C31 123.0(9)
O4 C34 Re2 175.8(7)
O4 C34 Re2' 166.1(9)
Cl3 C35 Cl5 112.7(7)
Cl3 C35 Cl4 109.1(6)
Cl5 C35 Cl4 109.7(6)
Cl7 C36 Cl8 111.1(6)
Cl7 C36 Cl6 109.2(7)
Cl8 C36 Cl6 110.6(6)

loop_
_geom_bond_atom_site_label_1
_geom_bond_atom_site_label_2
_geom_bond_distance
Re1 C16 1.916(8)
Re1 C17 1.963(9)
Re1 N2 2.080(6)
Re1 N1 2.118(6)
Re1 N3 2.123(7)
Re1 Cl1 2.489(3)
Re2 C33 1.885(13)
Re2 C34 1.894(7)
Re2 N5 2.100(6)
Re2 N4 2.117(7)
Re2 N6 2.146(7)
Re2 Cl2 2.521(4)
O3 C33 1.157(13)
Re2' C33' 1.907(14)
Re2' C34 1.912(8)
Re2' N5 2.082(7)
Re2' N6 2.103(7)
Re2' N4 2.177(7)
Re2' Cl2' 2.476(6)
O3' C33' 1.132(15)
N1 C1 1.338(11)
N1 C5 1.373(11)
N2 C6 1.338(12)
N2 C10 1.345(11)
N3 C15 1.345(12)
N3 C11 1.357(12)
N4 C18 1.346(11)
N4 C22 1.373(10)
N5 C27 1.340(10)
N5 C23 1.353(10)
N6 C32 1.346(11)
N6 C28 1.363(10)
C1 C2 1.400(12)
C2 C3 1.373(16)
C3 C4 1.347(16)
C4 C5 1.391(13)
C5 C6 1.485(14)
C6 C7 1.392(13)
C7 C8 1.381(18)
C8 C9 1.367(18)
C9 C10 1.383(14)
C10 C11 1.472(15)
C11 C12 1.402(13)
C12 C13 1.354(19)
C13 C14 1.347(19)
C14 C15 1.388(14)
C16 O1 1.140(9)
C17 O2 1.061(10)
C18 C19 1.373(13)
C19 C20 1.371(14)
C20 C21 1.369(14)
C21 C22 1.369(12)
C22 C23 1.478(12)
C23 C24 1.383(11)
C24 C25 1.371(15)
C25 C26 1.378(15)
C26 C27 1.396(12)
C27 C28 1.479(12)
C28 C29 1.382(11)
C29 C30 1.373(14)
C30 C31 1.386(15)
C31 C32 1.381(12)
C34 O4 1.165(9)
C35 Cl3 1.735(12)
C35 Cl5 1.737(12)
C35 Cl4 1.751(10)
C36 Cl7 1.734(11)
C36 Cl8 1.755(11)
C36 Cl6 1.762(13)

loop_
_geom_torsion_atom_site_label_1
_geom_torsion_atom_site_label_2
_geom_torsion_atom_site_label_3
_geom_torsion_atom_site_label_4
_geom_torsion
C5 N1 C1 C2 -2.2(13)
Re1 N1 C1 C2 178.0(7)
N1 C1 C2 C3 0.7(15)
C1 C2 C3 C4 -0.1(16)
C2 C3 C4 C5 1.0(16)
C1 N1 C5 C4 3.1(13)
Re1 N1 C5 C4 -177.1(7)
C1 N1 C5 C6 -177.9(8)
Re1 N1 C5 C6 1.9(9)
C3 C4 C5 N1 -2.6(15)
C3 C4 C5 C6 178.5(9)
C10 N2 C6 C7 4.3(13)
Re1 N2 C6 C7 176.4(7)
C10 N2 C6 C5 -175.9(8)
Re1 N2 C6 C5 -3.8(10)
N1 C5 C6 N2 1.2(11)
C4 C5 C6 N2 -179.9(9)
N1 C5 C6 C7 -179.1(9)
C4 C5 C6 C7 -0.1(15)
N2 C6 C7 C8 -3.3(14)
C5 C6 C7 C8 177.0(9)
C6 C7 C8 C9 0.1(16)
C7 C8 C9 C10 2.3(16)
C6 N2 C10 C9 -1.9(13)
Re1 N2 C10 C9 -174.0(7)
C6 N2 C10 C11 175.0(8)
Re1 N2 C10 C11 2.8(10)
C8 C9 C10 N2 -1.4(15)
C8 C9 C10 C11 -177.9(9)
C15 N3 C11 C12 0.8(12)
Re1 N3 C11 C12 -177.3(7)
C15 N3 C11 C10 -179.5(7)
Re1 N3 C11 C10 2.3(10)
N2 C10 C11 N3 -3.4(11)
C9 C10 C11 N3 173.3(9)
N2 C10 C11 C12 176.3(8)
C9 C10 C11 C12 -7.1(15)
N3 C11 C12 C13 -1.8(14)
C10 C11 C12 C13 178.6(9)
C11 C12 C13 C14 1.4(16)
C12 C13 C14 C15 -0.1(16)
C11 N3 C15 C14 0.5(13)
Re1 N3 C15 C14 178.5(7)
C13 C14 C15 N3 -1.0(15)
C22 N4 C18 C19 0.4(14)
Re2 N4 C18 C19 171.4(7)
Re2' N4 C18 C19 -172.9(7)
N4 C18 C19 C20 -0.2(16)
C18 C19 C20 C21 0.3(15)
C19 C20 C21 C22 -0.7(14)
C20 C21 C22 N4 0.9(14)
C20 C21 C22 C23 -177.0(8)
C18 N4 C22 C21 -0.8(13)
Re2 N4 C22 C21 -172.7(7)
Re2' N4 C22 C21 173.5(7)
C18 N4 C22 C23 177.3(8)
Re2 N4 C22 C23 5.3(9)
Re2' N4 C22 C23 -8.4(9)
C27 N5 C23 C24 1.0(13)
Re2' N5 C23 C24 -163.1(7)
Re2 N5 C23 C24 -177.8(7)
C27 N5 C23 C22 -178.0(7)
Re2' N5 C23 C22 18.0(9)
Re2 N5 C23 C22 3.2(9)
C21 C22 C23 N5 172.5(8)
N4 C22 C23 N5 -5.6(11)
C21 C22 C23 C24 -6.4(14)
N4 C22 C23 C24 175.5(9)
N5 C23 C24 C25 -4.5(14)
C22 C23 C24 C25 174.4(9)
C23 C24 C25 C26 4.0(16)
C24 C25 C26 C27 0.0(16)
C23 N5 C27 C26 3.0(12)
Re2' N5 C27 C26 167.1(7)
Re2 N5 C27 C26 -178.2(6)
C23 N5 C27 C28 -175.6(7)
Re2' N5 C27 C28 -11.5(9)
Re2 N5 C27 C28 3.2(9)
C25 C26 C27 N5 -3.5(14)
C25 C26 C27 C28 174.9(9)
C32 N6 C28 C29 -0.1(13)
Re2' N6 C28 C29 -172.1(7)
Re2 N6 C28 C29 173.8(7)
C32 N6 C28 C27 177.4(8)
Re2' N6 C28 C27 5.4(10)
Re2 N6 C28 C27 -8.7(10)
N5 C27 C28 N6 3.8(11)
C26 C27 C28 N6 -174.7(9)
N5 C27 C28 C29 -178.7(8)
C26 C27 C28 C29 2.8(14)
N6 C28 C29 C30 0.4(14)
C27 C28 C29 C30 -176.9(8)
C28 C29 C30 C31 -0.9(14)
C29 C30 C31 C32 1.1(14)
C28 N6 C32 C31 0.3(14)
Re2' N6 C32 C31 171.3(7)
Re2 N6 C32 C31 -172.8(7)
C30 C31 C32 N6 -0.8(15)
